data_2020908
loop_
_publ_author_name
'Kopczy\'nska, Karolina'
'Marek, Paulina H.'
'Bana\'s, Bart\/lomiej'
'Madura, Izabela D.'

_publ_section_title
;
 Synthon preference in the cocrystal of 3,4,5-trifluorophenylboronic acid
 with urea
;
_journal_coeditor_code LY3050
_journal_issue 11
_journal_name_full 'Acta Crystallographica Section C'
_journal_page_first 889
_journal_page_last 895
_journal_paper_doi 10.1107/S2053229617013675
_journal_volume 73
_journal_year 2017
_chemical_formula_iupac 'C6 H4 B F3 O2, C H4 N2 O'
_chemical_formula_moiety 'C6 H4 B F3 O2, C H4 N2 O'
_chemical_formula_sum 'C7 H8 B F3 N2 O3'
_chemical_formula_weight 235.96
_chemical_name_common
;
3,4,5-Triflurophenylboronic acid--urea (1/1)
;
_chemical_name_systematic
;
3,4,5-Triflurophenylboronic acid--carbonic diamide (1/1)
;
_space_group_crystal_system monoclinic
_space_group_IT_number 14
_space_group_name_Hall '-P 2ybc'
_space_group_name_H-M_alt 'P 1 21/c 1'
_symmetry_space_group_name_Hall '-P 2ybc'
_symmetry_space_group_name_H-M 'P 1 21/c 1'
_atom_sites_solution_hydrogens mixed
_atom_sites_solution_primary dual
_cell_angle_alpha 90
_cell_angle_beta 118.304(7)
_cell_angle_gamma 90
_cell_formula_units_Z 4
_cell_length_a 11.5305(6)
_cell_length_b 8.2823(4)
_cell_length_c 11.5020(6)
_cell_measurement_reflns_used 3180
_cell_measurement_temperature 298.15
_cell_measurement_theta_max 66.5900
_cell_measurement_theta_min 6.8930
_cell_volume 967.11(11)
_computing_cell_refinement
;
CrysAlis PRO (Rigaku Oxford Diffraction, 2014)
;
_computing_data_collection
;
CrysAlis PRO (Rigaku Oxford Diffraction, 2014)
;
_computing_data_reduction
;
CrysAlis PRO (Rigaku Oxford Diffraction, 2014)
;
_computing_molecular_graphics
;
DIAMOND (Crystal Impact, 2004),
CrystalExplorer (Wolff  <i>et al.</i>, 2012),
GaussView (Dennington <i>et al.</i>, 2009),
ORTEP-3 for Windows (Farrugia, 2012) and
Mercury (Macrae <i>et al.</i>, 2008)
;
_computing_publication_material
;
<i>OLEX2</i> (Dolomanov <i>et al.</i>, 2009),
PLATON (Spek, 2009) and
<i>publCIF</i> (Westrip, 2010)
;
_computing_structure_refinement
;
SHELXL2014 (Sheldrick, 2015<i>b</i>)
;
_computing_structure_solution
;
SHELXT2014 (Sheldrick, 2015<i>a</i>)
;
_diffrn_ambient_temperature 298.15
_diffrn_detector_area_resol_mean 10.3347
_diffrn_measured_fraction_theta_full 0.997
_diffrn_measured_fraction_theta_max 0.997
_diffrn_measurement_device 'four-circle diffractometer'
_diffrn_measurement_device_type 'Rigaku Xcalibur Atlas Gemini ultra'
_diffrn_measurement_method '\w scans'
_diffrn_radiation_monochromator mirror
_diffrn_radiation_type CuK\a
_diffrn_radiation_wavelength 1.54184
_diffrn_reflns_av_R_equivalents 0.0350
_diffrn_reflns_limit_h_max 13
_diffrn_reflns_limit_h_min -13
_diffrn_reflns_limit_k_max 9
_diffrn_reflns_limit_k_min -9
_diffrn_reflns_limit_l_max 13
_diffrn_reflns_limit_l_min -13
_diffrn_reflns_number 8913
_diffrn_reflns_theta_full 67.235
_diffrn_reflns_theta_max 67.235
_diffrn_reflns_theta_min 4.355
_exptl_absorpt_coefficient_mu 1.418
_exptl_absorpt_correction_T_max 1.00000
_exptl_absorpt_correction_T_min 0.89608
_exptl_absorpt_correction_type multi-scan
_exptl_absorpt_process_details
;
(CrysAlis PRO; Rigaku Oxford Diffraction, 2014)
;
_exptl_crystal_colour colourless
_exptl_crystal_density_diffrn 1.621
_exptl_crystal_description block
_exptl_crystal_F_000 480
_exptl_crystal_size_max 0.20
_exptl_crystal_size_mid 0.08
_exptl_crystal_size_min 0.08
_refine_diff_density_max 0.160
_refine_diff_density_min -0.184
_refine_ls_extinction_method none
_refine_ls_goodness_of_fit_ref 1.041
_refine_ls_hydrogen_treatment mixed
_refine_ls_matrix_type full
_refine_ls_number_parameters 163
_refine_ls_number_reflns 1720
_refine_ls_number_restraints 6
_refine_ls_restrained_S_all 1.040
_refine_ls_R_factor_all 0.0451
_refine_ls_R_factor_gt 0.0341
_refine_ls_shift/su_max 0.000
_refine_ls_shift/su_mean 0.000
_refine_ls_structure_factor_coef Fsqd
_refine_ls_weighting_details 'w=1/[\s^2^(Fo^2^)+(0.0433P)^2^+0.2553P] where P=(Fo^2^+2Fc^2^)/3'
_refine_ls_weighting_scheme calc
_refine_ls_wR_factor_gt 0.0827
_refine_ls_wR_factor_ref 0.0903
_reflns_number_gt 1404
_reflns_number_total 1720
_reflns_threshold_expression 'I > 2\s(I)'
_cod_data_source_file ly3050sup1.cif
_cod_data_source_block I
_cod_original_cell_volume 967.11(10)
_cod_database_code 2020908
_shelx_space_group_comment
;
The symmetry employed for this shelxl refinement is uniquely defined
by the following loop, which should always be used as a source of
symmetry information in preference to the above space-group names.
They are only intended as comments.
;

loop_
_space_group_symop_operation_xyz
'x, y, z'
'-x, y+1/2, -z+1/2'
'-x, -y, -z'
'x, -y-1/2, z-1/2'

loop_
_atom_site_type_symbol
_atom_site_label
_atom_site_fract_x
_atom_site_fract_y
_atom_site_fract_z
_atom_site_U_iso_or_equiv
_atom_site_adp_type
_atom_site_calc_flag
_atom_site_occupancy
F F1 -0.05714(11) 0.39207(17) 0.22443(11) 0.0654(4) Uani d 1
F F2 -0.03799(11) 0.24804(17) 0.44331(12) 0.0645(4) Uani d 1
F F3 0.17696(13) 0.29250(16) 0.67705(11) 0.0663(4) Uani d 1
O O1 0.36346(12) 0.70035(16) 0.35408(11) 0.0433(3) Uani d 1
H H1 0.4267(17) 0.755(3) 0.361(2) 0.065 Uiso d 1
O O2 0.49688(11) 0.67205(16) 0.58143(11) 0.0402(3) Uani d 1
H H2 0.507(2) 0.641(3) 0.6532(14) 0.060 Uiso d 1
C C1 0.26752(15) 0.53300(19) 0.46804(16) 0.0334(4) Uani d 1
C C2 0.15370(16) 0.5095(2) 0.34767(17) 0.0389(4) Uani d 1
H H2A 0.1462 0.5582 0.2716 0.047 Uiso calc 1
C C3 0.05331(16) 0.4154(2) 0.34085(18) 0.0421(4) Uani d 1
C C4 0.06096(17) 0.3416(2) 0.45099(18) 0.0422(4) Uani d 1
C C5 0.17188(18) 0.3651(2) 0.56966(17) 0.0410(4) Uani d 1
C C6 0.27463(16) 0.4587(2) 0.58017(16) 0.0382(4) Uani d 1
H H6 0.3488 0.4726 0.6618 0.046 Uiso calc 1
B B1 0.38275(18) 0.6392(2) 0.47131(18) 0.0341(4) Uani d 1
O O3 0.54328(11) 0.89213(16) 0.33380(11) 0.0421(3) Uani d 1
N N1 0.67293(16) 0.9144(2) 0.55285(14) 0.0480(4) Uani d 1
H H1A 0.6231(19) 0.845(2) 0.565(2) 0.058 Uiso d 1
H H1B 0.7403(15) 0.956(3) 0.6186(16) 0.058 Uiso d 1
N N2 0.72171(16) 1.0540(2) 0.41034(16) 0.0498(4) Uani d 1
H H2B 0.694(2) 1.084(3) 0.3292(12) 0.060 Uiso d 1
H H2C 0.7894(16) 1.095(3) 0.4762(17) 0.060 Uiso d 1
C C7 0.64197(16) 0.9517(2) 0.42884(16) 0.0348(4) Uani d 1

loop_
_atom_site_aniso_label
_atom_site_aniso_U_11
_atom_site_aniso_U_22
_atom_site_aniso_U_33
_atom_site_aniso_U_12
_atom_site_aniso_U_13
_atom_site_aniso_U_23
F1 0.0400(6) 0.0860(9) 0.0469(7) -0.0132(6) 0.0017(5) -0.0025(6)
F2 0.0539(7) 0.0780(8) 0.0681(8) -0.0311(6) 0.0342(6) -0.0143(6)
F3 0.0800(8) 0.0823(9) 0.0417(6) -0.0305(7) 0.0330(6) -0.0004(6)
O1 0.0441(7) 0.0513(8) 0.0314(6) -0.0103(6) 0.0152(5) 0.0007(5)
O2 0.0365(6) 0.0535(7) 0.0293(6) -0.0081(5) 0.0146(5) 0.0014(5)
C1 0.0336(8) 0.0349(8) 0.0326(8) 0.0029(7) 0.0164(7) -0.0019(7)
C2 0.0379(9) 0.0424(10) 0.0340(9) 0.0027(8) 0.0152(7) 0.0025(7)
C3 0.0301(8) 0.0503(10) 0.0377(9) -0.0007(7) 0.0094(7) -0.0055(8)
C4 0.0372(9) 0.0457(10) 0.0479(10) -0.0091(8) 0.0235(8) -0.0106(8)
C5 0.0480(10) 0.0463(10) 0.0342(9) -0.0073(8) 0.0241(8) -0.0039(7)
C6 0.0382(9) 0.0449(10) 0.0298(8) -0.0050(7) 0.0146(7) -0.0058(7)
B1 0.0366(10) 0.0356(10) 0.0317(9) 0.0016(8) 0.0176(8) -0.0025(7)
O3 0.0393(6) 0.0568(8) 0.0272(6) -0.0066(6) 0.0131(5) 0.0001(5)
N1 0.0483(9) 0.0609(11) 0.0275(8) -0.0163(8) 0.0120(7) -0.0006(7)
N2 0.0443(9) 0.0646(11) 0.0377(8) -0.0133(8) 0.0172(7) 0.0042(8)
C7 0.0346(8) 0.0400(9) 0.0298(8) 0.0024(7) 0.0152(7) -0.0004(7)

loop_
_atom_type_symbol
_atom_type_description
_atom_type_scat_dispersion_real
_atom_type_scat_dispersion_imag
_atom_type_scat_source
C C 0.0181 0.0091 'International Tables Vol C Tables 4.2.6.8 and 6.1.1.4'
H H 0.0000 0.0000 'International Tables Vol C Tables 4.2.6.8 and 6.1.1.4'
B B 0.0090 0.0039 'International Tables Vol C Tables 4.2.6.8 and 6.1.1.4'
F F 0.0727 0.0534 'International Tables Vol C Tables 4.2.6.8 and 6.1.1.4'
N N 0.0311 0.0180 'International Tables Vol C Tables 4.2.6.8 and 6.1.1.4'
O O 0.0492 0.0322 'International Tables Vol C Tables 4.2.6.8 and 6.1.1.4'

loop_
_geom_angle_atom_site_label_1
_geom_angle_atom_site_label_2
_geom_angle_atom_site_label_3
_geom_angle
_geom_angle_publ_flag
O2 B1 O1 118.93(15) y
O1 B1 C1 116.42(15) y
O2 B1 C1 124.65(15) y
B1 O1 H1 112.5(16) ?
B1 O2 H2 119.3(17) ?
C6 C1 C2 118.02(15) y
C2 C1 B1 119.05(15) y
C6 C1 B1 122.92(14) y
C1 C2 H2A 119.7 ?
C3 C2 C1 120.55(16) ?
C3 C2 H2A 119.7 ?
F1 C3 C2 120.78(17) ?
F1 C3 C4 117.93(16) ?
C2 C3 C4 121.29(16) ?
F2 C4 C3 120.95(16) ?
F2 C4 C5 120.53(17) ?
C3 C4 C5 118.52(16) y
F3 C5 C4 117.58(15) ?
F3 C5 C6 120.66(15) ?
C4 C5 C6 121.77(16) ?
C1 C6 H6 120.1 ?
C5 C6 C1 119.84(15) ?
C5 C6 H6 120.1 ?
H1A N1 H1B 121(2) ?
C7 N1 H1A 117.6(15) ?
C7 N1 H1B 121.3(16) ?
H2B N2 H2C 123(2) ?
C7 N2 H2B 115.0(16) ?
C7 N2 H2C 121.1(16) ?
O3 C7 N1 121.14(15) y
O3 C7 N2 121.40(15) y
N1 C7 N2 117.45(16) y

loop_
_geom_bond_atom_site_label_1
_geom_bond_atom_site_label_2
_geom_bond_distance
_geom_bond_publ_flag
O2 B1 1.353(2) yes
O1 B1 1.356(2) yes
C1 B1 1.579(3) yes
C1 C2 1.398(2) yes
C1 C6 1.396(2) yes
F1 C3 1.355(2) yes
F2 C4 1.347(2) yes
F3 C5 1.350(2) yes
O1 H1 0.827(10) ?
O2 H2 0.820(10) ?
C2 H2A 0.9300 ?
C2 C3 1.367(3) ?
C3 C4 1.371(3) ?
C4 C5 1.372(3) ?
C5 C6 1.372(2) ?
C6 H6 0.9300 ?
O3 C7 1.246(2) yes
N1 H1A 0.868(10) ?
N1 H1B 0.860(10) ?
N1 C7 1.332(2) yes
N2 H2B 0.867(10) ?
N2 H2C 0.860(10) ?
N2 C7 1.339(2) yes

loop_
_geom_hbond_atom_site_label_D
_geom_hbond_atom_site_label_H
_geom_hbond_atom_site_label_A
_geom_hbond_site_symmetry_A
_geom_hbond_distance_DH
_geom_hbond_distance_HA
_geom_hbond_distance_DA
_geom_hbond_angle_DHA
O1 H1 O3 . 0.827(10) 1.899(11) 2.7084(17) 166(2)
O2 H2 O3 4_576 0.820(10) 1.933(11) 2.7427(16) 169(2)
N1 H1A O2 . 0.868(10) 2.115(10) 2.982(2) 176(2)
N2 H2B O1 2_655 0.867(10) 2.119(11) 2.975(2) 169(2)
N1 H1B F1 4_676 0.859(19) 2.41(2) 3.214(2) 155(2)
N2 H2C F1 4_676 0.86(2) 2.55(2) 3.319(2) 150(2)

loop_
_geom_torsion_atom_site_label_1
_geom_torsion_atom_site_label_2
_geom_torsion_atom_site_label_3
_geom_torsion_atom_site_label_4
_geom_torsion
_geom_torsion_publ_flag
F1 C3 C4 F2 0.5(3) ?
F1 C3 C4 C5 -179.57(16) ?
F2 C4 C5 F3 -0.6(3) ?
F2 C4 C5 C6 179.45(17) ?
F3 C5 C6 C1 -179.91(16) ?
C1 C2 C3 F1 -179.94(16) ?
C1 C2 C3 C4 0.0(3) ?
C2 C1 C6 C5 0.4(2) ?
C2 C1 B1 O1 -0.7(2) yes
C2 C1 B1 O2 179.33(16) yes
C2 C3 C4 F2 -179.49(17) ?
C2 C3 C4 C5 0.5(3) ?
C3 C4 C5 F3 179.46(17) ?
C3 C4 C5 C6 -0.5(3) ?
C4 C5 C6 C1 0.1(3) ?
C6 C1 C2 C3 -0.4(2) ?
C6 C1 B1 O1 178.30(16) yes
C6 C1 B1 O2 -1.7(3) yes
B1 C1 C2 C3 178.57(15) ?
B1 C1 C6 C5 -178.57(16) ?

_cod_database_fobs_code 2020908
